data_7220838
loop_
_publ_author_name
'Chauhan, Ashok Kumar Singh'
'Singh, Bandana'
'Srivastava, Ramesh Chandra'
'Duthie, Andrew'
'Butcher, Ray Jay'

_publ_section_title
;
 Hydrotelluration of acetylenic Esters: Structural Characterization of
 Stereoisomers of Methyl/ethyl (\b-aryltelluro)acrylates
;
_journal_name_full 'RSC Adv.'
_journal_paper_doi 10.1039/C5RA07854G
_journal_year 2015
_chemical_formula_moiety 'C15 H14 O2 Te'
_chemical_formula_sum 'C15 H14 O2 Te'
_chemical_formula_weight 353.86
_chemical_melting_point 322.0(10)
_chemical_name_common (Z)-(1-naphthyl)((2-ethoxycarbonylvinyl)telluride
_chemical_name_systematic '(Z)-Ethyl 2-(1-naphthyltelluro)acrylate'
_space_group_crystal_system orthorhombic
_space_group_IT_number 61
_space_group_name_Hall '-P 2ac 2ab'
_space_group_name_H-M_alt 'P b c a'
_symmetry_space_group_name_Hall '-P 2ac 2ab'
_symmetry_space_group_name_H-M 'P b c a'
_atom_sites_solution_hydrogens geom
_audit_creation_method SHELXL-2013
_audit_update_record
;
2015-04-22 deposited with the CCDC.
2015-06-16 downloaded from the CCDC.
;
_cell_angle_alpha 90
_cell_angle_beta 90
_cell_angle_gamma 90
_cell_formula_units_Z 8
_cell_length_a 16.6948(7)
_cell_length_b 7.1386(4)
_cell_length_c 23.0042(12)
_cell_measurement_reflns_used 9841
_cell_measurement_temperature 100(2)
_cell_measurement_theta_max 32.6340
_cell_measurement_theta_min 3.3890
_cell_volume 2741.6(2)
_computing_cell_refinement
;
CrysAlisPro, Agilent Technologies,
Version 1.171.37.31 (release 14-01-2014 CrysAlis171 .NET)
(compiled Jan 14 2014,18:38:05)
;
_computing_data_collection
;
CrysAlisPro, Agilent Technologies,
Version 1.171.37.31 (release 14-01-2014 CrysAlis171 .NET)
(compiled Jan 14 2014,18:38:05)
;
_computing_data_reduction
;
CrysAlisPro, Agilent Technologies,
Version 1.171.37.31 (release 14-01-2014 CrysAlis171 .NET)
(compiled Jan 14 2014,18:38:05)
;
_computing_molecular_graphics 'SHELXTL (Sheldrick, 2008)'
_computing_publication_material 'SHELXTL (Sheldrick, 2008)'
_computing_structure_refinement 'SHELXL-2013 (Sheldrick, 2008)'
_computing_structure_solution 'Superflip (Palatinus et al. 2007)'
_diffrn_ambient_temperature 100(2)
_diffrn_detector_area_resol_mean 16.0416
_diffrn_measured_fraction_theta_full 0.990
_diffrn_measured_fraction_theta_max 0.944
_diffrn_measurement_device_type 'Xcalibur, Eos, Gemini'
_diffrn_measurement_method '\w scans'
_diffrn_radiation_type MoK\a
_diffrn_radiation_wavelength 0.71073
_diffrn_reflns_av_R_equivalents 0.0852
_diffrn_reflns_av_unetI/netI 0.0445
_diffrn_reflns_laue_measured_fraction_full 0.990
_diffrn_reflns_laue_measured_fraction_max 0.944
_diffrn_reflns_limit_h_max 25
_diffrn_reflns_limit_h_min -24
_diffrn_reflns_limit_k_max 10
_diffrn_reflns_limit_k_min -10
_diffrn_reflns_limit_l_max 33
_diffrn_reflns_limit_l_min -34
_diffrn_reflns_number 34454
_diffrn_reflns_point_group_measured_fraction_full 0.990
_diffrn_reflns_point_group_measured_fraction_max 0.944
_diffrn_reflns_theta_full 25.500
_diffrn_reflns_theta_max 32.840
_diffrn_reflns_theta_min 3.228
_diffrn_source 'Enhance (Mo) X-ray Source'
_exptl_absorpt_coefficient_mu 2.161
_exptl_absorpt_correction_T_max 1.00000
_exptl_absorpt_correction_T_min 0.49073
_exptl_absorpt_correction_type multi-scan
_exptl_absorpt_process_details
;
CrysAlisPro, Agilent Technologies,
Version 1.171.37.31 (release 14-01-2014 CrysAlis171 .NET)
(compiled Jan 14 2014,18:38:05)
Empirical absorption correction using spherical harmonics,
 implemented in SCALE3 ABSPACK scaling algorithm.
;
_exptl_crystal_colour 'pale yellow'
_exptl_crystal_density_diffrn 1.715
_exptl_crystal_description
;
chunk
;
_exptl_crystal_F_000 1376
_exptl_crystal_recrystallization_method 'Re-crystallisation from solvent: Hexane'
_exptl_crystal_size_max 0.44
_exptl_crystal_size_mid 0.34
_exptl_crystal_size_min 0.17
_refine_diff_density_max 1.763
_refine_diff_density_min -1.061
_refine_diff_density_rms 0.169
_refine_ls_extinction_method none
_refine_ls_goodness_of_fit_ref 1.068
_refine_ls_hydrogen_treatment constr
_refine_ls_matrix_type full
_refine_ls_number_parameters 164
_refine_ls_number_reflns 4822
_refine_ls_number_restraints 0
_refine_ls_restrained_S_all 1.068
_refine_ls_R_factor_all 0.0736
_refine_ls_R_factor_gt 0.0524
_refine_ls_shift/su_max 0.001
_refine_ls_shift/su_mean 0.000
_refine_ls_structure_factor_coef Fsqd
_refine_ls_weighting_details 'w=1/[\s^2^(Fo^2^)+(0.0351P)^2^+5.4889P] where P=(Fo^2^+2Fc^2^)/3'
_refine_ls_weighting_scheme calc
_refine_ls_wR_factor_gt 0.0942
_refine_ls_wR_factor_ref 0.1047
_reflns_Friedel_coverage 0.000
_reflns_number_gt 3706
_reflns_number_total 4822
_reflns_threshold_expression 'I > 2\s(I)'
_cod_data_source_file c5ra07854g2.cif
_cod_data_source_block 2Ba
_cod_depositor_comments
;
The following automatic conversions were performed:

'_chemical_melting_point' value '321-323' was changed to '322.0(10)'
- the average value was taken and precision was estimated.

Automatic conversion script
Id: cif_fix_values 3271 2015-04-21 07:52:19Z andrius 
;
_cod_database_code 7220838
_shelx_space_group_comment
;
The symmetry employed for this shelxl refinement is uniquely defined
by the following loop, which should always be used as a source of
symmetry information in preference to the above space-group names.
They are only intended as comments.
;
_shelxl_version_number 2013-4

loop_
_space_group_symop_operation_xyz
'x, y, z'
'-x+1/2, -y, z+1/2'
'x+1/2, -y+1/2, -z'
'-x, y+1/2, -z+1/2'
'-x, -y, -z'
'x-1/2, y, -z-1/2'
'-x-1/2, y-1/2, z'
'x, -y-1/2, z-1/2'

loop_
_atom_site_label
_atom_site_type_symbol
_atom_site_fract_x
_atom_site_fract_y
_atom_site_fract_z
_atom_site_U_iso_or_equiv
_atom_site_adp_type
_atom_site_occupancy
_atom_site_site_symmetry_order
_atom_site_calc_flag
_atom_site_refinement_flags_posn
_atom_site_refinement_flags_adp
Te Te 0.55574(2) 0.82845(3) 0.41189(2) 0.02995(8) Uani 1 1 d . .
O1 O 0.55031(14) 0.5449(4) 0.32483(11) 0.0349(5) Uani 1 1 d . .
O2 O 0.64547(14) 0.3459(3) 0.29298(11) 0.0333(5) Uani 1 1 d . .
C6 C 0.60579(18) 1.0131(5) 0.47556(13) 0.0255(6) Uani 1 1 d . .
C7 C 0.6266(2) 1.1900(5) 0.45823(15) 0.0334(7) Uani 1 1 d . .
H7 H 0.6167 1.2271 0.4192 0.040 Uiso 1 1 calc R U
C8 C 0.6625(2) 1.3189(5) 0.49686(17) 0.0358(8) Uani 1 1 d . .
H8 H 0.6765 1.4409 0.4838 0.043 Uiso 1 1 calc R U
C9 C 0.6771(2) 1.2671(5) 0.55319(16) 0.0303(7) Uani 1 1 d . .
H9 H 0.7023 1.3526 0.5790 0.036 Uiso 1 1 calc R U
C10 C 0.65465(18) 1.0862(4) 0.57326(13) 0.0243(6) Uani 1 1 d . .
C11 C 0.6669(2) 1.0344(5) 0.63223(14) 0.0305(7) Uani 1 1 d . .
H11 H 0.6917 1.1203 0.6581 0.037 Uiso 1 1 calc R U
C12 C 0.6433(2) 0.8630(6) 0.65215(15) 0.0362(8) Uani 1 1 d . .
H12 H 0.6515 0.8303 0.6917 0.043 Uiso 1 1 calc R U
C13 C 0.6069(2) 0.7349(5) 0.61396(16) 0.0354(7) Uani 1 1 d . .
H13 H 0.5905 0.6158 0.6281 0.042 Uiso 1 1 calc R U
C14 C 0.5948(2) 0.7793(5) 0.55678(15) 0.0289(6) Uani 1 1 d . .
H14 H 0.5706 0.6903 0.5316 0.035 Uiso 1 1 calc R U
C15 C 0.61811(17) 0.9573(4) 0.53446(13) 0.0220(5) Uani 1 1 d . .
C1 C 0.66882(18) 0.7284(5) 0.39097(15) 0.0277(6) Uani 1 1 d . .
H1 H 0.7131 0.7831 0.4106 0.033 Uiso 1 1 calc R U
C2 C 0.68496(18) 0.5938(5) 0.35230(16) 0.0297(7) Uani 1 1 d . .
H2 H 0.7390 0.5610 0.3443 0.036 Uiso 1 1 calc R U
C3 C 0.61982(19) 0.4966(5) 0.32220(13) 0.0264(6) Uani 1 1 d . .
C4 C 0.5837(2) 0.2320(5) 0.26615(16) 0.0347(7) Uani 1 1 d . .
H4A H 0.5607 0.2976 0.2321 0.042 Uiso 1 1 calc R U
H4B H 0.5402 0.2064 0.2943 0.042 Uiso 1 1 calc R U
C5 C 0.6230(3) 0.0516(5) 0.24747(16) 0.0385(8) Uani 1 1 d . .
H5A H 0.5838 -0.0267 0.2271 0.058 Uiso 1 1 calc R U
H5B H 0.6429 -0.0151 0.2818 0.058 Uiso 1 1 calc R U
H5C H 0.6678 0.0795 0.2214 0.058 Uiso 1 1 calc R U

loop_
_atom_site_aniso_label
_atom_site_aniso_U_11
_atom_site_aniso_U_22
_atom_site_aniso_U_33
_atom_site_aniso_U_23
_atom_site_aniso_U_13
_atom_site_aniso_U_12
Te 0.02135(11) 0.04200(14) 0.02651(11) -0.00836(8) -0.00137(7) 0.00495(8)
O1 0.0252(11) 0.0427(14) 0.0369(13) -0.0101(11) -0.0050(9) 0.0064(10)
O2 0.0271(11) 0.0338(12) 0.0391(13) -0.0115(10) 0.0000(10) 0.0018(10)
C6 0.0214(13) 0.0305(15) 0.0247(13) -0.0023(12) 0.0017(11) 0.0027(12)
C7 0.0354(17) 0.0369(18) 0.0280(15) 0.0052(13) 0.0038(13) 0.0031(15)
C8 0.0388(18) 0.0256(15) 0.043(2) 0.0053(14) 0.0090(15) -0.0018(14)
C9 0.0264(15) 0.0252(14) 0.0392(17) -0.0042(13) 0.0044(13) -0.0036(13)
C10 0.0211(13) 0.0243(13) 0.0273(14) -0.0034(11) 0.0027(11) 0.0018(11)
C11 0.0281(15) 0.0375(17) 0.0259(14) -0.0073(13) 0.0001(12) 0.0029(14)
C12 0.0393(18) 0.0433(19) 0.0259(15) 0.0003(14) 0.0001(13) 0.0045(16)
C13 0.0414(19) 0.0292(16) 0.0356(18) 0.0055(14) 0.0046(15) -0.0009(15)
C14 0.0320(16) 0.0258(14) 0.0289(15) -0.0033(12) -0.0003(12) -0.0004(13)
C15 0.0183(12) 0.0229(13) 0.0248(13) -0.0037(11) 0.0031(10) 0.0015(11)
C1 0.0205(13) 0.0296(15) 0.0330(15) -0.0007(13) -0.0007(12) 0.0006(12)
C2 0.0196(13) 0.0282(15) 0.0412(18) -0.0043(13) 0.0015(12) 0.0006(12)
C3 0.0271(14) 0.0286(14) 0.0236(13) -0.0001(12) 0.0007(11) 0.0011(12)
C4 0.0317(16) 0.0390(17) 0.0336(17) -0.0086(15) -0.0044(14) -0.0001(15)
C5 0.045(2) 0.0360(17) 0.0347(17) -0.0081(15) -0.0089(15) 0.0020(16)

loop_
_atom_type_symbol
_atom_type_description
_atom_type_scat_dispersion_real
_atom_type_scat_dispersion_imag
_atom_type_scat_source
C C 0.0033 0.0016 'International Tables Vol C Tables 4.2.6.8 and 6.1.1.4'
H H 0.0000 0.0000 'International Tables Vol C Tables 4.2.6.8 and 6.1.1.4'
O O 0.0106 0.0060 'International Tables Vol C Tables 4.2.6.8 and 6.1.1.4'
Te Te -0.5308 1.6751 'International Tables Vol C Tables 4.2.6.8 and 6.1.1.4'

loop_
_geom_angle_atom_site_label_1
_geom_angle_atom_site_label_2
_geom_angle_atom_site_label_3
_geom_angle
C1 Te C6 90.89(12)
C3 O2 C4 115.9(3)
C7 C6 C15 119.8(3)
C7 C6 Te 117.9(2)
C15 C6 Te 122.3(2)
C6 C7 C8 121.7(3)
C6 C7 H7 119.2
C8 C7 H7 119.2
C9 C8 C7 119.7(3)
C9 C8 H8 120.2
C7 C8 H8 120.2
C8 C9 C10 120.4(3)
C8 C9 H9 119.8
C10 C9 H9 119.8
C15 C10 C11 119.5(3)
C15 C10 C9 119.9(3)
C11 C10 C9 120.6(3)
C12 C11 C10 120.9(3)
C12 C11 H11 119.6
C10 C11 H11 119.6
C11 C12 C13 119.9(3)
C11 C12 H12 120.1
C13 C12 H12 120.1
C14 C13 C12 120.9(3)
C14 C13 H13 119.5
C12 C13 H13 119.5
C13 C14 C15 120.9(3)
C13 C14 H14 119.6
C15 C14 H14 119.6
C10 C15 C14 118.0(3)
C10 C15 C6 118.5(3)
C14 C15 C6 123.5(3)
C2 C1 Te 125.8(2)
C2 C1 H11 117.1
Te C1 H11 117.1
C1 C2 C3 120.4(3)
C1 C2 H2 119.8
C3 C2 H2 119.8
O1 C3 O2 124.0(3)
O1 C3 C2 123.6(3)
O2 C3 C2 112.4(3)
O2 C4 C5 106.9(3)
O2 C4 H4A 110.3
C5 C4 H4A 110.3
O2 C4 H4B 110.3
C5 C4 H4B 110.3
H4A C4 H4B 108.6
C4 C5 H5A 109.5
C4 C5 H5B 109.5
H5A C5 H5B 109.5
C4 C5 H5C 109.5
H5A C5 H5C 109.5
H5B C5 H5C 109.5

loop_
_geom_bond_atom_site_label_1
_geom_bond_atom_site_label_2
_geom_bond_distance
Te C1 2.075(3)
Te C6 2.140(3)
O1 C3 1.212(4)
O2 C3 1.339(4)
O2 C4 1.450(4)
C6 C7 1.369(5)
C6 C15 1.427(4)
C7 C8 1.413(5)
C7 H7 0.9500
C8 C9 1.369(5)
C8 H8 0.9500
C9 C10 1.422(5)
C9 H9 0.9500
C10 C15 1.420(4)
C10 C11 1.421(4)
C11 C12 1.364(5)
C11 H11 0.9500
C12 C13 1.406(5)
C7 H7 0.9500
C13 C14 1.368(5)
C13 H13 0.9500
C14 C15 1.424(4)
C14 H14 0.9500
C1 C2 1.337(5)
C1 H1 0.9500
C2 C3 1.464(4)
C2 H2 0.9500
C4 C5 1.508(5)
C4 H4A 0.9900
C4 H4B 0.9900
C5 H5A 0.9800
C5 H5B 0.9800
C5 H5C 0.9800

loop_
_geom_hbond_atom_site_label_D
_geom_hbond_atom_site_label_H
_geom_hbond_atom_site_label_A
_geom_hbond_distance_DH
_geom_hbond_distance_HA
_geom_hbond_distance_DA
_geom_hbond_angle_DHA
_geom_hbond_site_symmetry_A
C5 H5A O1 0.98 2.59 3.338(5) 133.3 4_645

loop_
_geom_torsion_atom_site_label_1
_geom_torsion_atom_site_label_2
_geom_torsion_atom_site_label_3
_geom_torsion_atom_site_label_4
_geom_torsion
C15 C6 C7 C8 1.9(5)
Te C6 C7 C8 -177.8(3)
C6 C7 C8 C9 0.0(5)
C7 C8 C9 C10 -1.4(5)
C8 C9 C10 C15 1.1(5)
C8 C9 C10 C11 -177.6(3)
C15 C10 C11 C12 -0.6(5)
C9 C10 C11 C12 178.1(3)
C10 C11 C12 C13 0.4(5)
C11 C12 C13 C14 0.2(6)
C12 C13 C14 C15 -0.6(5)
C11 C10 C15 C14 0.2(4)
C9 C10 C15 C14 -178.5(3)
C11 C10 C15 C6 179.4(3)
C9 C10 C15 C6 0.8(4)
C13 C14 C15 C10 0.4(5)
C13 C14 C15 C6 -178.8(3)
C7 C6 C15 C10 -2.2(4)
Te C6 C15 C10 177.5(2)
C7 C6 C15 C14 177.0(3)
Te C6 C15 C14 -3.3(4)
Te C1 C2 C3 -2.8(5)
C4 O2 C3 O1 -3.4(5)
C4 O2 C3 C2 174.7(3)
C1 C2 C3 O1 9.0(5)
C1 C2 C3 O2 -169.2(3)
C3 O2 C4 C5 -167.9(3)
